data_7134911
loop_
_publ_author_name
'Benny, Renitta'
'Andrews, Alex P.'
'De, Soumen'

_publ_section_title
;
 Foldamer engineering with squaramide and phenanthroline motifs:
 synthesis, characterisation, and structural insights.
;
_journal_issue 77
_journal_name_full 'Chemical communications (Cambridge, England)'
_journal_page_first 14955
_journal_page_last 14958
_journal_paper_doi 10.1039/d5cc03649f
_journal_volume 61
_journal_year 2025
_chemical_formula_moiety 'C68 H40 N10 O4, 2(C3 H7 N O)'
_chemical_formula_sum 'C74 H54 N12 O6'
_chemical_formula_weight 1207.29
_space_group_crystal_system trigonal
_space_group_IT_number 145
_space_group_name_Hall 'P 32'
_space_group_name_H-M_alt 'P 32'
_atom_sites_solution_hydrogens geom
_audit_creation_method
;FinalCif 2024.9-0 by Daniel Kratzert, Freiburg 2025, 
https://dkratzert.de/finalcif.html
;
_audit_update_record
;
2025-06-27 deposited with the CCDC.	2025-08-19 downloaded from the CCDC.
;
_cell_angle_alpha 90
_cell_angle_beta 90
_cell_angle_gamma 120
_cell_formula_units_Z 3
_cell_length_a 17.1456(3)
_cell_length_b 17.1456(3)
_cell_length_c 16.9139(5)
_cell_measurement_reflns_used 9795
_cell_measurement_temperature 100(2)
_cell_measurement_theta_max 28.1175
_cell_measurement_theta_min 2.6637
_cell_measurement_wavelength 0.71073
_cell_volume 4306.06(17)
_computing_cell_refinement 'SAINT V8.40B (Bruker AXS LLC, 2019)'
_computing_data_reduction 'SAINT V8.40B (Bruker AXS LLC, 2019)'
_computing_molecular_graphics 'shelXle (C.B. Huebschle, rev 1503)'
_computing_structure_refinement 'SHELXL-2019/2 (Sheldrick, 2019)'
_computing_structure_solution 'SHELXT 2018/2 (Sheldrick, 2018)'
_diffrn_ambient_temperature 100(2)
_diffrn_detector CPAD
_diffrn_detector_area_resol_mean 7.391
_diffrn_detector_type 'Bruker PHOTON III C14'
_diffrn_measured_fraction_theta_full 0.999
_diffrn_measured_fraction_theta_max 0.999
_diffrn_measurement_details
;<Phi   scan: start= 360.0; len= 180.0; end= 540.0 at [Counterclockwise Eulerian 
angles: dx= 45.00 mm theta=   0.000 deg omega=   0.000 deg chi=  54.740 deg] 
		measure for 1.0 seconds; frame angle 1.00 degrees, wavelength=0.71073>
<Phi   scan: start= 180.0; len= 180.0; end= 360.0 at [Counterclockwise Eulerian 
angles: dx= 45.00 mm theta=   0.000 deg omega=   0.000 deg chi=  54.740 deg] 
		measure for 1.0 seconds; frame angle 1.00 degrees, wavelength=0.71073>
<Phi   scan: start= 158.9; len= 154.0; end= 312.9 at [Counterclockwise Eulerian 
angles: dx= 45.00 mm theta=   5.815 deg omega=   5.450 deg chi= -24.000 deg] 
		measure for 7.0 seconds; frame angle 0.50 degrees, wavelength=0.71073>
<Omega scan: start=   7.0; len= 114.5; end= 121.5 at [Counterclockwise Eulerian 
angles: dx= 45.00 mm theta=   5.815 deg phi=   0.000 deg chi= -44.500 deg] 
		measure for 7.0 seconds; frame angle 0.50 degrees, wavelength=0.71073>
<Phi   scan: start= 158.9; len= 146.0; end= 304.9 at [Counterclockwise Eulerian 
angles: dx= 45.00 mm theta=   5.815 deg omega=   6.048 deg chi= -44.500 deg] 
		measure for 7.0 seconds; frame angle 0.50 degrees, wavelength=0.71073>
<Omega scan: start=   7.0; len= 114.5; end= 121.5 at [Counterclockwise Eulerian 
angles: dx= 45.00 mm theta=   5.815 deg phi=  72.000 deg chi= -44.500 deg] 
		measure for 7.0 seconds; frame angle 0.50 degrees, wavelength=0.71073>
;
_diffrn_measurement_device 'Bruker D8 QUEST'
_diffrn_measurement_device_type 'Four-circle Kappa diffractometer'
_diffrn_measurement_method '\w and \f scans'
_diffrn_measurement_specimen_support Fibre-loope
_diffrn_radiation_monochromator 'multilayer mirror'
_diffrn_radiation_probe 'Mo K\a'
_diffrn_radiation_type MoK\a
_diffrn_radiation_wavelength 0.71073
_diffrn_reflns_av_R_equivalents 0.0347
_diffrn_reflns_av_unetI/netI 0.0262
_diffrn_reflns_Laue_measured_fraction_full 0.999
_diffrn_reflns_Laue_measured_fraction_max 0.999
_diffrn_reflns_limit_h_max 22
_diffrn_reflns_limit_h_min -22
_diffrn_reflns_limit_k_max 22
_diffrn_reflns_limit_k_min -22
_diffrn_reflns_limit_l_max 22
_diffrn_reflns_limit_l_min -22
_diffrn_reflns_number 82588
_diffrn_reflns_point_group_measured_fraction_full 0.998
_diffrn_reflns_point_group_measured_fraction_max 0.997
_diffrn_reflns_reduction_process narrow-frame
_diffrn_reflns_theta_full 25.242
_diffrn_reflns_theta_max 28.295
_diffrn_reflns_theta_min 2.376
_diffrn_source 'microfocus sealed tube'
_diffrn_source_current 1.404
_diffrn_source_target Mo
_diffrn_source_type 'Incoatec I\mS 3.0'
_diffrn_source_voltage 50.0
_exptl_absorpt_coefficient_mu 0.092
_exptl_absorpt_correction_T_max 0.988
_exptl_absorpt_correction_T_min 0.981
_exptl_absorpt_correction_type multi-scan
_exptl_absorpt_process_details
;Krause, L., Herbst-Irmer, R., Sheldrick, G. M., Stalke, D. (2015).
"Comparison of silver and molybdenum microfocus X-ray sources for single-crystal
 structure determination"
J. Appl. Cryst. 48, 3-10.
doi:10.1107/S1600576714022985
;
_exptl_crystal_colour 'clear intense red'
_exptl_crystal_density_diffrn 1.397
_exptl_crystal_density_meas 1.397
_exptl_crystal_density_method NONE
_exptl_crystal_description block
_exptl_crystal_F_000 1890
_exptl_crystal_size_max 0.215
_exptl_crystal_size_mid 0.21
_exptl_crystal_size_min 0.135
_refine_diff_density_max 0.373
_refine_diff_density_min -0.322
_refine_diff_density_rms 0.043
_refine_ls_abs_structure_details
;
 Flack x determined using 5926 quotients [(I+)-(I-)]/[(I+)+(I-)]
 (Parsons, Flack and Wagner, Acta Cryst. B69 (2013) 249-259).
;
_refine_ls_abs_structure_Flack -0.2(2)
_refine_ls_extinction_method none
_refine_ls_goodness_of_fit_ref 1.035
_refine_ls_hydrogen_treatment constr
_refine_ls_matrix_type full
_refine_ls_number_parameters 894
_refine_ls_number_reflns 14244
_refine_ls_number_restraints 85
_refine_ls_restrained_S_all 1.047
_refine_ls_R_factor_all 0.0486
_refine_ls_R_factor_gt 0.0438
_refine_ls_shift/su_max 0.000
_refine_ls_shift/su_mean 0.000
_refine_ls_structure_factor_coef Fsqd
_refine_ls_weighting_details 'w=1/[\s^2^(Fo^2^)+(0.0724P)^2^+0.7913P] where P=(Fo^2^+2Fc^2^)/3'
_refine_ls_weighting_scheme calc
_refine_ls_wR_factor_gt 0.1157
_refine_ls_wR_factor_ref 0.1206
_reflns_Friedel_coverage 0.997
_reflns_Friedel_fraction_full 0.997
_reflns_Friedel_fraction_max 0.996
_reflns_number_gt 13095
_reflns_number_total 14244
_reflns_threshold_expression 'I > 2\s(I)'
_cod_data_source_file d5cc03649f2.cif
_cod_data_source_block RB3P3S_a
_cod_depositor_comments
;
The following automatic conversions were performed:

data item '_exptl_absorpt_correction_type' value 'Multi-Scan' was
changed to 'multi-scan' in accordance with the
/home/data/users/saulius/crontab/automatic-downloads/rss-feeds/RSC/lib/dictionaries/cif_core.dic
dictionary named 'cif_core.dic' version 2.4.2 last updated on
2011-04-26.

Automatic conversion script
Id: cif_fix_values 8170 2020-07-09 18:12:32Z antanas 

 Adding full bibliography for 7134910--7134912.cif.
;
_cod_original_cell_volume 4306.1(2)
_cod_database_code 7134911
_shelx_shelxl_version_number 2019/3
_shelx_space_group_comment
;
The symmetry employed for this shelxl refinement is uniquely defined
by the following loop, which should always be used as a source of
symmetry information in preference to the above space-group names.
They are only intended as comments.
;
_exptl_bruker_absorpt_correction_t_ratio 0.917
_shelx_estimated_absorpt_t_min 0.981
_shelx_estimated_absorpt_t_max 0.988
_diffrn_measurement_bruker_total_exposure_time 7766.0
_diffrn_reflns_bruker_av_norm_i 1132.766
_diffrn_reflns_bruker_number_gt 82901
_computing_bruker_data_scaling 'SADABS-2016/2 - Bruker AXS area detector scaling and absorption correction'
_geom_details
; All esds (except the esd in the dihedral angle between two l.s. planes)
 are estimated using the full covariance matrix.  The cell esds are taken
 into account individually in the estimation of esds in distances, angles
 and torsion angles; correlations between esds in cell parameters are only
 used when they are defined by crystal symmetry.  An approximate (isotropic)
 treatment of cell esds is used for estimating esds involving l.s. planes.
;

loop_
_space_group_symop_operation_xyz
'x, y, z'
'-y, x-y, z+2/3'
'-x+y, -x, z+1/3'

loop_
_atom_site_label
_atom_site_type_symbol
_atom_site_fract_x
_atom_site_fract_y
_atom_site_fract_z
_atom_site_U_iso_or_equiv
_atom_site_adp_type
_atom_site_occupancy
_atom_site_site_symmetry_order
_atom_site_calc_flag
_atom_site_refinement_flags_posn
_atom_site_refinement_flags_adp
_atom_site_refinement_flags_occupancy
_atom_site_disorder_assembly
_atom_site_disorder_group
C1 C 0.48302(19) 0.7622(2) 0.52910(16) 0.0371(5) Uani 1 1 d . . . . .
C2 C 0.5094(2) 0.8415(2) 0.57195(17) 0.0414(6) Uani 1 1 d . . . . .
H2 H 0.568803 0.891029 0.566422 0.050 Uiso 1 1 calc R U . . .
C3 C 0.4492(2) 0.8479(2) 0.6223(2) 0.0489(7) Uani 1 1 d . . . . .
H3A H 0.467591 0.901904 0.651097 0.059 Uiso 1 1 calc R U . . .
C4 C 0.3631(3) 0.7767(3) 0.6308(2) 0.0587(9) Uani 1 1 d . . . . .
H4 H 0.321736 0.781664 0.664875 0.070 Uiso 1 1 calc R U . . .
C5 C 0.3369(2) 0.6975(3) 0.5895(2) 0.0558(9) Uani 1 1 d . . . . .
H5 H 0.277465 0.648466 0.596287 0.067 Uiso 1 1 calc R U . . .
C6 C 0.3954(2) 0.6877(2) 0.53785(18) 0.0441(7) Uani 1 1 d . . . . .
C7 C 0.62904(19) 0.81541(18) 0.46181(15) 0.0341(5) Uani 1 1 d . . . . .
C8 C 0.69224(18) 0.80119(18) 0.42094(15) 0.0334(5) Uani 1 1 d . . . . .
C9 C 0.7585(2) 0.89948(19) 0.41953(18) 0.0418(6) Uani 1 1 d . . . . .
C10 C 0.6908(2) 0.91381(19) 0.46479(17) 0.0400(6) Uani 1 1 d . . . . .
C11 C 0.36265(19) 0.6011(2) 0.49473(19) 0.0439(7) Uani 1 1 d . . . . .
C12 C 0.2862(2) 0.5205(3) 0.5207(2) 0.0527(8) Uani 1 1 d . . . . .
H12 H 0.255973 0.519788 0.567978 0.063 Uiso 1 1 calc R U . . .
C13 C 0.2564(2) 0.4437(3) 0.4770(2) 0.0543(8) Uani 1 1 d . . . . .
H13 H 0.205218 0.389378 0.493871 0.065 Uiso 1 1 calc R U . . .
C14 C 0.3015(2) 0.4451(2) 0.4067(2) 0.0504(8) Uani 1 1 d . . . . .
C15 C 0.3785(2) 0.5269(2) 0.38648(18) 0.0426(7) Uani 1 1 d . . . . .
C16 C 0.73594(18) 0.70390(18) 0.34752(14) 0.0325(5) Uani 1 1 d . . . . .
C17 C 0.70795(17) 0.61352(18) 0.32620(14) 0.0307(5) Uani 1 1 d . . . . .
C18 C 0.75887(19) 0.6003(2) 0.26835(15) 0.0364(5) Uani 1 1 d . . . . .
H18 H 0.740779 0.540684 0.251912 0.044 Uiso 1 1 calc R U . . .
C19 C 0.8346(2) 0.6714(2) 0.23441(16) 0.0432(6) Uani 1 1 d . . . . .
H19 H 0.867609 0.660160 0.195320 0.052 Uiso 1 1 calc R U . . .
C20 C 0.8620(2) 0.7583(2) 0.25751(18) 0.0482(7) Uani 1 1 d . . . . .
H20 H 0.914531 0.807001 0.234881 0.058 Uiso 1 1 calc R U . . .
C21 C 0.8134(2) 0.7752(2) 0.31352(17) 0.0417(6) Uani 1 1 d . . . . .
H21 H 0.832684 0.835412 0.329008 0.050 Uiso 1 1 calc R U . . .
C22 C 0.2710(2) 0.3673(3) 0.3569(2) 0.0578(9) Uani 1 1 d . . . . .
H22 H 0.219678 0.311862 0.371469 0.069 Uiso 1 1 calc R U . . .
C23 C 0.3161(2) 0.3734(3) 0.2888(2) 0.0541(9) Uani 1 1 d . . . . .
H23 H 0.294808 0.322066 0.255558 0.065 Uiso 1 1 calc R U . . .
C24 C 0.3946(2) 0.4550(2) 0.26633(18) 0.0464(7) Uani 1 1 d . . . . .
C25 C 0.4279(2) 0.5324(2) 0.31517(17) 0.0420(7) Uani 1 1 d . . . . .
C26 C 0.62993(16) 0.53381(17) 0.36260(14) 0.0285(4) Uani 1 1 d . . . . .
C27 C 0.52634(16) 0.47446(16) 0.46556(14) 0.0280(4) Uani 1 1 d . . . . .
C28 C 0.48408(17) 0.38684(18) 0.43341(15) 0.0317(5) Uani 1 1 d . . . . .
C29 C 0.51960(17) 0.37558(18) 0.36188(15) 0.0343(5) Uani 1 1 d . . . . .
H29 H 0.493666 0.317744 0.338058 0.041 Uiso 1 1 calc R U . . .
C30 C 0.59081(17) 0.44718(18) 0.32689(15) 0.0327(5) Uani 1 1 d . . . . .
H30 H 0.614425 0.439366 0.278623 0.039 Uiso 1 1 calc R U . . .
C31 C 0.4418(3) 0.4639(3) 0.19589(18) 0.0512(8) Uani 1 1 d . . . . .
H31 H 0.421455 0.414096 0.160936 0.061 Uiso 1 1 calc R U . . .
C32 C 0.5166(3) 0.5435(3) 0.17746(18) 0.0502(8) Uani 1 1 d . . . . .
H32 H 0.548603 0.550007 0.129789 0.060 Uiso 1 1 calc R U . . .
C33 C 0.5454(2) 0.6159(2) 0.23068(18) 0.0462(7) Uani 1 1 d . . . . .
H33 H 0.598258 0.670973 0.218021 0.055 Uiso 1 1 calc R U . . .
C34 C 0.49202(16) 0.48924(17) 0.53901(14) 0.0295(5) Uani 1 1 d . . . . .
C35 C 0.41522(17) 0.41694(19) 0.57355(16) 0.0353(5) Uani 1 1 d . . . . .
C36 C 0.37496(18) 0.3293(2) 0.53913(18) 0.0419(6) Uani 1 1 d . . . . .
H36 H 0.324053 0.280704 0.563782 0.050 Uiso 1 1 calc R U . . .
C37 C 0.40829(18) 0.31431(19) 0.47179(18) 0.0390(6) Uani 1 1 d . . . . .
H37 H 0.381167 0.255384 0.450029 0.047 Uiso 1 1 calc R U . . .
C38 C 0.38319(19) 0.4359(2) 0.64384(17) 0.0417(6) Uani 1 1 d . . . . .
H38 H 0.330894 0.389548 0.668929 0.050 Uiso 1 1 calc R U . . .
C39 C 0.42686(18) 0.5201(2) 0.67588(16) 0.0387(6) Uani 1 1 d . . . . .
H39 H 0.404767 0.532628 0.722882 0.046 Uiso 1 1 calc R U . . .
C40 C 0.50513(16) 0.58880(18) 0.63890(14) 0.0310(5) Uani 1 1 d . . . . .
C41 C 0.55838(18) 0.68000(18) 0.67441(14) 0.0314(5) Uani 1 1 d . . . . .
C42 C 0.5181(2) 0.7071(2) 0.73236(16) 0.0375(6) Uani 1 1 d . . . . .
H42 H 0.456645 0.668003 0.745579 0.045 Uiso 1 1 calc R U . . .
C43 C 0.5652(2) 0.7890(2) 0.77067(16) 0.0410(6) Uani 1 1 d . . . . .
H43 H 0.536376 0.805297 0.810028 0.049 Uiso 1 1 calc R U . . .
C44 C 0.6539(2) 0.8469(2) 0.75169(16) 0.0399(6) Uani 1 1 d . . . . .
H44 H 0.686391 0.903061 0.778289 0.048 Uiso 1 1 calc R U . . .
C45 C 0.69604(19) 0.82373(17) 0.69381(15) 0.0346(5) Uani 1 1 d . . . . .
H45 H 0.757005 0.864544 0.680375 0.042 Uiso 1 1 calc R U . . .
C46 C 0.64952(17) 0.74085(17) 0.65521(14) 0.0307(5) Uani 1 1 d . . . . .
C47 C 0.77986(18) 0.75692(18) 0.57765(15) 0.0329(5) Uani 1 1 d . . . . .
C48 C 0.85998(19) 0.8484(2) 0.57501(18) 0.0424(6) Uani 1 1 d . . . . .
C49 C 0.9098(2) 0.8062(2) 0.5345(2) 0.0485(7) Uani 1 1 d . . . . .
C50 C 0.82585(17) 0.71905(19) 0.53828(15) 0.0343(5) Uani 1 1 d . . . . .
C51 C 0.83079(16) 0.59475(18) 0.46923(14) 0.0308(5) Uani 1 1 d . . . . .
C52 C 0.90148(18) 0.65020(19) 0.41865(15) 0.0352(5) Uani 1 1 d . . . . .
H52 H 0.927441 0.713725 0.421856 0.042 Uiso 1 1 calc R U . . .
C53 C 0.93414(19) 0.6134(2) 0.36381(15) 0.0381(6) Uani 1 1 d . . . . .
H53 H 0.981947 0.651802 0.329486 0.046 Uiso 1 1 calc R U . . .
C54 C 0.89720(19) 0.5208(2) 0.35891(15) 0.0379(6) Uani 1 1 d . . . . .
H54 H 0.920320 0.495595 0.322078 0.045 Uiso 1 1 calc R U . . .
C55 C 0.82628(18) 0.46524(19) 0.40820(15) 0.0344(5) Uani 1 1 d . . . . .
H55 H 0.801064 0.401852 0.404294 0.041 Uiso 1 1 calc R U . . .
C56 C 0.79053(16) 0.49995(18) 0.46386(14) 0.0303(5) Uani 1 1 d . . . . .
C57 C 0.71325(16) 0.43641(17) 0.51358(14) 0.0295(5) Uani 1 1 d . . . . .
C58 C 0.66025(18) 0.34335(19) 0.49477(16) 0.0359(5) Uani 1 1 d . . . . .
H58 H 0.673796 0.319728 0.449344 0.043 Uiso 1 1 calc R U . . .
C59 C 0.58994(19) 0.28840(19) 0.54238(17) 0.0388(6) Uani 1 1 d . . . . .
H59 H 0.554508 0.226180 0.530039 0.047 Uiso 1 1 calc R U . . .
C60 C 0.56918(18) 0.32291(19) 0.60987(15) 0.0352(5) Uani 1 1 d . . . . .
C61 C 0.62458(16) 0.41517(17) 0.62498(14) 0.0293(5) Uani 1 1 d . . . . .
C62 C 0.49442(19) 0.2691(2) 0.66055(18) 0.0417(6) Uani 1 1 d . . . . .
H62 H 0.457518 0.206490 0.650388 0.050 Uiso 1 1 calc R U . . .
C63 C 0.47597(19) 0.3064(2) 0.72255(18) 0.0438(6) Uani 1 1 d . . . . .
H63 H 0.424796 0.270121 0.754454 0.053 Uiso 1 1 calc R U . . .
C64 C 0.53216(18) 0.4002(2) 0.74139(15) 0.0362(5) Uani 1 1 d . . . . .
C65 C 0.60802(17) 0.45532(18) 0.69427(14) 0.0306(5) Uani 1 1 d . . . . .
C66 C 0.51533(19) 0.4411(2) 0.80648(16) 0.0406(6) Uani 1 1 d . . . . .
H66 H 0.463764 0.407381 0.838730 0.049 Uiso 1 1 calc R U . . .
C67 C 0.5738(2) 0.5296(2) 0.82267(15) 0.0387(6) Uani 1 1 d . . . . .
H67 H 0.563766 0.558007 0.866602 0.046 Uiso 1 1 calc R U . . .
C68 C 0.64900(18) 0.57815(19) 0.77340(15) 0.0345(5) Uani 1 1 d . . . . .
H68 H 0.689795 0.639395 0.785964 0.041 Uiso 1 1 calc R U . . .
N1 N 0.54419(16) 0.75417(16) 0.47929(14) 0.0354(5) Uani 1 1 d . . . . .
H1 H 0.523670 0.701367 0.456423 0.043 Uiso 1 1 calc R U . . .
N2 N 0.40780(16) 0.60274(18) 0.43004(15) 0.0425(6) Uani 1 1 d . . . . .
N3 N 0.68365(15) 0.72176(15) 0.40005(13) 0.0325(4) Uani 1 1 d . . . . .
H3 H 0.638808 0.674153 0.422532 0.039 Uiso 1 1 calc R U . . .
N4 N 0.59731(14) 0.54552(14) 0.43038(11) 0.0276(4) Uani 1 1 d . . . . .
N5 N 0.50288(19) 0.61166(19) 0.29748(15) 0.0436(6) Uani 1 1 d . . . . .
N6 N 0.53564(13) 0.57262(14) 0.57176(12) 0.0285(4) Uani 1 1 d . . . . .
N7 N 0.69319(14) 0.71438(14) 0.59986(12) 0.0301(4) Uani 1 1 d . . . . .
H7 H 0.658588 0.662386 0.576458 0.036 Uiso 1 1 calc R U . . .
N8 N 0.79573(15) 0.63204(15) 0.52290(13) 0.0320(4) Uani 1 1 d . . . . .
H8 H 0.747957 0.593249 0.549732 0.038 Uiso 1 1 calc R U . . .
N9 N 0.69409(14) 0.46979(14) 0.57721(11) 0.0289(4) Uani 1 1 d . . . . .
N10 N 0.66621(15) 0.54305(15) 0.71016(12) 0.0318(4) Uani 1 1 d . . . . .
N11 N 0.1135(2) 0.0957(3) 0.4656(2) 0.0721(10) Uani 1 1 d D . . . .
N12 N 0.7548(3) 0.7555(2) -0.0123(2) 0.0736(10) Uani 1 1 d D . . . .
O1 O 0.83249(18) 0.94930(16) 0.39245(18) 0.0619(7) Uani 1 1 d . . . . .
O2 O 0.68972(16) 0.97959(15) 0.48974(15) 0.0494(5) Uani 1 1 d . . . . .
O3 O 0.87975(15) 0.92360(15) 0.59626(15) 0.0526(6) Uani 1 1 d . . . . .
O4 O 0.98662(15) 0.8336(2) 0.5131(2) 0.0721(9) Uani 1 1 d . . . . .
O7 O 0.6298(3) 0.6237(3) 0.0042(2) 0.1051(14) Uani 1 1 d D . . . .
C72 C 0.6701(4) 0.6938(4) -0.0267(3) 0.0547(16) Uani 0.616(9) 1 d D U P A 1
H72 H 0.639251 0.707811 -0.065849 0.066 Uiso 0.616(9) 1 calc R U P A 1
C73 C 0.8017(9) 0.7413(7) 0.0484(12) 0.170(8) Uani 0.616(9) 1 d D U P A 1
H73A H 0.863057 0.792841 0.051444 0.256 Uiso 0.616(9) 1 calc R U P A 1
H73B H 0.770774 0.734687 0.098779 0.256 Uiso 0.616(9) 1 calc R U P A 1
H73C H 0.804163 0.686452 0.037453 0.256 Uiso 0.616(9) 1 calc R U P A 1
C74 C 0.7924(6) 0.8433(5) -0.0502(7) 0.096(3) Uani 0.616(9) 1 d D U P A 1
H74A H 0.855238 0.881275 -0.033705 0.144 Uiso 0.616(9) 1 calc R U P A 1
H74B H 0.789727 0.835742 -0.107711 0.144 Uiso 0.616(9) 1 calc R U P A 1
H74C H 0.757582 0.871927 -0.034569 0.144 Uiso 0.616(9) 1 calc R U P A 1
C72' C 0.7005(8) 0.6815(10) 0.0311(8) 0.087(4) Uani 0.384(9) 1 d D U P A 2
H72' H 0.718054 0.675046 0.082890 0.105 Uiso 0.384(9) 1 calc R U P A 2
C74' C 0.7300(11) 0.7815(9) -0.0804(7) 0.091(5) Uani 0.384(9) 1 d D U P A 2
H74D H 0.781314 0.837162 -0.100485 0.136 Uiso 0.384(9) 1 calc R U P A 2
H74E H 0.711309 0.733937 -0.120303 0.136 Uiso 0.384(9) 1 calc R U P A 2
H74F H 0.679864 0.791762 -0.069001 0.136 Uiso 0.384(9) 1 calc R U P A 2
C73' C 0.8489(11) 0.776(2) -0.009(2) 0.198(12) Uani 0.384(9) 1 d D U P A 2
H73D H 0.886696 0.829666 -0.040500 0.296 Uiso 0.384(9) 1 calc R U P A 2
H73E H 0.869592 0.787031 0.046294 0.296 Uiso 0.384(9) 1 calc R U P A 2
H73F H 0.852993 0.724818 -0.029555 0.296 Uiso 0.384(9) 1 calc R U P A 2
C69 C 0.1068(7) 0.1568(7) 0.5091(6) 0.064(2) Uani 0.512(8) 1 d D U P B 1
H69 H 0.048436 0.136759 0.530036 0.076 Uiso 0.512(8) 1 calc R U P B 1
C70 C 0.0377(9) 0.0139(8) 0.4405(10) 0.118(7) Uani 0.512(8) 1 d D U P B 1
H70A H 0.058037 -0.020794 0.409327 0.177 Uiso 0.512(8) 1 calc R U P B 1
H70B H 0.004297 -0.021204 0.486832 0.177 Uiso 0.512(8) 1 calc R U P B 1
H70C H -0.001468 0.027265 0.407984 0.177 Uiso 0.512(8) 1 calc R U P B 1
C71 C 0.1902(6) 0.1260(9) 0.4130(7) 0.091(4) Uani 0.512(8) 1 d D U P B 1
H71A H 0.186359 0.074213 0.384947 0.137 Uiso 0.512(8) 1 calc R U P B 1
H71B H 0.190117 0.168821 0.374675 0.137 Uiso 0.512(8) 1 calc R U P B 1
H71C H 0.245979 0.155549 0.443977 0.137 Uiso 0.512(8) 1 calc R U P B 1
O6 O 0.1588(6) 0.2288(7) 0.5256(6) 0.131(4) Uani 0.512(8) 1 d D . P B 1
O6' O 0.2541(4) 0.1046(4) 0.4915(5) 0.080(2) Uani 0.488(8) 1 d . . P B 2
C69' C 0.1129(7) 0.1310(9) 0.5450(8) 0.079(3) Uani 0.488(8) 1 d D U P B 2
H69A H 0.174719 0.165766 0.564847 0.118 Uiso 0.488(8) 1 calc R U P B 2
H69B H 0.086313 0.169960 0.542000 0.118 Uiso 0.488(8) 1 calc R U P B 2
H69C H 0.077132 0.080694 0.580981 0.118 Uiso 0.488(8) 1 calc R U P B 2
C70' C 0.0312(10) 0.0453(15) 0.4301(9) 0.121(7) Uani 0.488(8) 1 d D U P B 2
H70D H -0.008016 0.069405 0.444380 0.182 Uiso 0.488(8) 1 calc R U P B 2
H70E H 0.038993 0.047839 0.372534 0.182 Uiso 0.488(8) 1 calc R U P B 2
H70F H 0.003907 -0.017336 0.447848 0.182 Uiso 0.488(8) 1 calc R U P B 2
C71' C 0.1832(5) 0.0755(6) 0.4549(5) 0.058(2) Uani 0.488(8) 1 d D U P B 2
H71' H 0.173929 0.033943 0.413851 0.069 Uiso 0.488(8) 1 calc R U P B 2

loop_
_atom_site_aniso_label
_atom_site_aniso_U_11
_atom_site_aniso_U_22
_atom_site_aniso_U_33
_atom_site_aniso_U_23
_atom_site_aniso_U_13
_atom_site_aniso_U_12
C1 0.0430(14) 0.0469(15) 0.0348(12) -0.0090(11) -0.0074(11) 0.0326(12)
C2 0.0532(16) 0.0470(15) 0.0372(14) -0.0096(11) -0.0065(12) 0.0349(14)
C3 0.064(2) 0.0529(17) 0.0459(16) -0.0157(13) -0.0040(14) 0.0413(16)
C4 0.059(2) 0.073(2) 0.061(2) -0.0242(18) 0.0023(16) 0.0458(19)
C5 0.0418(16) 0.068(2) 0.065(2) -0.0249(17) -0.0025(15) 0.0325(16)
C6 0.0410(14) 0.0585(18) 0.0457(15) -0.0195(13) -0.0113(12) 0.0346(14)
C7 0.0439(14) 0.0376(13) 0.0300(11) -0.0093(10) -0.0115(10) 0.0273(11)
C8 0.0410(13) 0.0369(13) 0.0287(11) -0.0037(9) -0.0042(10) 0.0242(11)
C9 0.0455(15) 0.0362(13) 0.0443(15) -0.0081(11) -0.0085(12) 0.0209(12)
C10 0.0460(15) 0.0398(14) 0.0414(14) -0.0129(11) -0.0166(12) 0.0267(12)
C11 0.0332(13) 0.0580(17) 0.0493(16) -0.0229(14) -0.0114(11) 0.0294(13)
C12 0.0327(14) 0.065(2) 0.063(2) -0.0245(16) -0.0056(13) 0.0270(14)
C13 0.0323(14) 0.060(2) 0.068(2) -0.0251(16) -0.0083(14) 0.0219(14)
C14 0.0362(14) 0.064(2) 0.0558(18) -0.0285(15) -0.0156(13) 0.0285(14)
C15 0.0370(13) 0.0583(17) 0.0430(15) -0.0220(13) -0.0165(11) 0.0317(13)
C16 0.0404(13) 0.0384(13) 0.0255(11) 0.0011(9) 0.0023(9) 0.0248(11)
C17 0.0365(12) 0.0395(13) 0.0239(11) -0.0014(9) -0.0011(9) 0.0249(11)
C18 0.0461(14) 0.0444(14) 0.0257(11) -0.0042(10) 0.0017(10) 0.0279(12)
C19 0.0533(16) 0.0538(16) 0.0282(12) 0.0014(11) 0.0117(11) 0.0311(14)
C20 0.0583(18) 0.0513(17) 0.0354(14) 0.0101(12) 0.0169(13) 0.0277(15)
C21 0.0547(17) 0.0384(14) 0.0355(13) 0.0034(11) 0.0073(12) 0.0258(13)
C22 0.0404(16) 0.062(2) 0.070(2) -0.0315(18) -0.0179(15) 0.0246(15)
C23 0.0467(16) 0.065(2) 0.0565(19) -0.0345(16) -0.0249(14) 0.0326(16)
C24 0.0531(17) 0.0653(19) 0.0396(14) -0.0229(13) -0.0237(13) 0.0438(16)
C25 0.0449(15) 0.0594(18) 0.0386(14) -0.0173(13) -0.0187(12) 0.0387(14)
C26 0.0315(11) 0.0369(12) 0.0247(10) -0.0049(9) -0.0058(9) 0.0228(10)
C27 0.0290(11) 0.0346(12) 0.0250(10) -0.0076(9) -0.0060(8) 0.0194(9)
C28 0.0300(11) 0.0370(12) 0.0305(11) -0.0092(9) -0.0071(9) 0.0186(10)
C29 0.0344(12) 0.0381(13) 0.0340(12) -0.0148(10) -0.0084(10) 0.0208(11)
C30 0.0366(12) 0.0432(14) 0.0270(11) -0.0100(10) -0.0050(9) 0.0265(11)
C31 0.065(2) 0.072(2) 0.0389(15) -0.0241(14) -0.0237(14) 0.0509(19)
C32 0.077(2) 0.070(2) 0.0310(13) -0.0098(13) -0.0130(14) 0.057(2)
C33 0.0654(19) 0.0594(18) 0.0364(14) -0.0049(13) -0.0096(13) 0.0480(17)
C34 0.0288(11) 0.0362(12) 0.0258(11) -0.0049(9) -0.0036(8) 0.0180(10)
C35 0.0285(11) 0.0406(13) 0.0337(12) -0.0066(10) -0.0011(9) 0.0150(10)
C36 0.0293(12) 0.0399(14) 0.0446(15) -0.0080(11) 0.0003(11) 0.0084(11)
C37 0.0327(12) 0.0358(13) 0.0427(14) -0.0112(11) -0.0056(11) 0.0128(11)
C38 0.0316(12) 0.0463(15) 0.0388(14) -0.0041(12) 0.0062(11) 0.0133(11)
C39 0.0352(13) 0.0480(15) 0.0327(12) -0.0076(11) 0.0043(10) 0.0206(12)
C40 0.0311(11) 0.0393(13) 0.0267(11) -0.0068(9) -0.0023(9) 0.0208(10)
C41 0.0382(12) 0.0377(12) 0.0242(10) -0.0064(9) -0.0024(9) 0.0235(11)
C42 0.0401(13) 0.0452(14) 0.0326(12) -0.0076(11) 0.0024(10) 0.0254(12)
C43 0.0531(16) 0.0476(15) 0.0324(12) -0.0101(11) 0.0013(11) 0.0328(13)
C44 0.0540(16) 0.0396(14) 0.0329(13) -0.0108(10) -0.0061(11) 0.0287(13)
C45 0.0411(13) 0.0343(12) 0.0329(12) -0.0069(10) -0.0047(10) 0.0222(11)
C46 0.0368(12) 0.0373(12) 0.0258(10) -0.0049(9) -0.0030(9) 0.0244(11)
C47 0.0341(12) 0.0356(12) 0.0306(11) -0.0079(9) -0.0031(9) 0.0187(10)
C48 0.0363(13) 0.0434(15) 0.0434(15) -0.0131(12) 0.0000(11) 0.0169(12)
C49 0.0341(13) 0.0516(17) 0.0561(18) -0.0224(14) -0.0049(12) 0.0186(13)
C50 0.0314(12) 0.0422(13) 0.0324(12) -0.0081(10) -0.0039(9) 0.0208(11)
C51 0.0316(11) 0.0425(13) 0.0258(10) -0.0068(9) -0.0051(9) 0.0241(10)
C52 0.0374(13) 0.0438(14) 0.0282(11) -0.0010(10) 0.0001(10) 0.0232(11)
C53 0.0404(14) 0.0527(16) 0.0260(11) 0.0016(11) 0.0048(10) 0.0269(13)
C54 0.0410(13) 0.0514(15) 0.0284(12) -0.0072(11) 0.0020(10) 0.0285(12)
C55 0.0392(13) 0.0426(13) 0.0265(11) -0.0064(10) -0.0021(10) 0.0241(11)
C56 0.0310(11) 0.0423(13) 0.0233(10) -0.0059(9) -0.0050(9) 0.0226(10)
C57 0.0290(11) 0.0415(13) 0.0242(10) -0.0058(9) -0.0047(8) 0.0223(10)
C58 0.0347(12) 0.0448(14) 0.0309(12) -0.0132(10) -0.0051(10) 0.0218(11)
C59 0.0366(13) 0.0406(14) 0.0371(13) -0.0115(11) -0.0051(10) 0.0177(11)
C60 0.0315(12) 0.0404(13) 0.0318(12) -0.0054(10) -0.0039(9) 0.0166(11)
C61 0.0297(11) 0.0377(12) 0.0238(10) -0.0011(9) -0.0027(8) 0.0194(10)
C62 0.0356(13) 0.0411(14) 0.0404(14) -0.0028(11) 0.0003(11) 0.0131(11)
C63 0.0343(13) 0.0475(16) 0.0375(14) 0.0012(12) 0.0047(11) 0.0115(12)
C64 0.0331(12) 0.0469(14) 0.0275(12) -0.0017(10) -0.0004(9) 0.0192(11)
C65 0.0334(12) 0.0396(12) 0.0222(10) -0.0012(9) -0.0021(9) 0.0208(10)
C66 0.0371(13) 0.0561(17) 0.0274(12) -0.0003(11) 0.0053(10) 0.0225(13)
C67 0.0431(14) 0.0551(16) 0.0239(11) -0.0027(11) 0.0019(10) 0.0292(13)
C68 0.0406(13) 0.0430(14) 0.0256(11) -0.0024(10) -0.0027(10) 0.0251(12)
N1 0.0409(11) 0.0382(11) 0.0369(11) -0.0117(9) -0.0071(9) 0.0270(10)
N2 0.0374(12) 0.0594(15) 0.0435(13) -0.0212(11) -0.0150(10) 0.0337(12)
N3 0.0377(11) 0.0343(10) 0.0306(10) -0.0025(8) 0.0008(8) 0.0217(9)
N4 0.0310(9) 0.0346(10) 0.0234(9) -0.0050(7) -0.0044(7) 0.0210(8)
N5 0.0563(15) 0.0580(15) 0.0367(12) -0.0118(11) -0.0119(11) 0.0437(13)
N6 0.0294(9) 0.0347(10) 0.0254(9) -0.0054(8) -0.0025(7) 0.0192(8)
N7 0.0326(10) 0.0311(10) 0.0291(10) -0.0083(8) -0.0022(8) 0.0179(8)
N8 0.0323(10) 0.0398(11) 0.0290(10) -0.0041(8) 0.0004(8) 0.0218(9)
N9 0.0304(10) 0.0386(11) 0.0224(9) -0.0031(8) -0.0031(7) 0.0207(9)
N10 0.0373(11) 0.0410(11) 0.0230(9) -0.0005(8) -0.0007(8) 0.0239(9)
N11 0.0523(18) 0.070(2) 0.083(2) -0.0020(18) 0.0232(17) 0.0229(16)
N12 0.072(2) 0.0593(19) 0.074(2) 0.0080(17) -0.0123(18) 0.0208(17)
O1 0.0562(14) 0.0411(12) 0.0763(17) -0.0113(12) 0.0093(13) 0.0153(11)
O2 0.0540(12) 0.0413(11) 0.0619(14) -0.0207(10) -0.0177(10) 0.0306(10)
O3 0.0479(12) 0.0388(11) 0.0603(14) -0.0161(10) 0.0066(10) 0.0136(9)
O4 0.0301(11) 0.0720(17) 0.097(2) -0.0420(16) 0.0039(12) 0.0130(11)
O7 0.088(3) 0.094(3) 0.083(2) 0.022(2) -0.017(2) 0.008(2)
C72 0.056(3) 0.052(3) 0.041(3) -0.001(2) -0.015(2) 0.016(3)
C73 0.120(9) 0.066(5) 0.279(19) 0.043(8) -0.114(11) 0.012(6)
C74 0.084(5) 0.043(4) 0.153(9) 0.016(4) 0.030(6) 0.025(4)
C72' 0.065(7) 0.122(11) 0.081(8) 0.022(7) 0.001(6) 0.051(7)
C74' 0.141(13) 0.088(9) 0.053(6) -0.015(6) -0.013(7) 0.065(10)
C73' 0.083(12) 0.23(2) 0.29(3) 0.11(2) 0.023(16) 0.088(15)
C69 0.073(5) 0.063(5) 0.060(5) 0.000(4) -0.004(4) 0.038(5)
C70 0.093(9) 0.056(5) 0.159(14) 0.006(6) 0.080(10) 0.003(6)
C71 0.054(5) 0.109(9) 0.073(6) -0.016(6) 0.010(4) 0.012(5)
O6 0.081(5) 0.119(7) 0.126(7) -0.031(6) 0.028(5) -0.001(5)
O6' 0.039(3) 0.059(3) 0.132(6) -0.019(4) 0.011(3) 0.016(2)
C69' 0.062(5) 0.080(7) 0.096(9) -0.002(6) 0.028(6) 0.036(5)
C70' 0.096(10) 0.22(2) 0.071(7) -0.037(10) -0.041(7) 0.098(12)
C71' 0.062(5) 0.054(4) 0.061(5) 0.007(4) 0.021(4) 0.031(4)

loop_
_atom_type_symbol
_atom_type_description
_atom_type_scat_dispersion_real
_atom_type_scat_dispersion_imag
_atom_type_scat_source
C C 0.0033 0.0016 'International Tables Vol C Tables 4.2.6.8 and 6.1.1.4'
H H 0.0000 0.0000 'International Tables Vol C Tables 4.2.6.8 and 6.1.1.4'
N N 0.0061 0.0033 'International Tables Vol C Tables 4.2.6.8 and 6.1.1.4'
O O 0.0106 0.0060 'International Tables Vol C Tables 4.2.6.8 and 6.1.1.4'

loop_
_geom_angle_atom_site_label_1
_geom_angle_atom_site_label_2
_geom_angle_atom_site_label_3
_geom_angle
_geom_angle_site_symmetry_1
_geom_angle_site_symmetry_3
_geom_angle_publ_flag
C2 C1 N1 120.7(3) . . ?
C2 C1 C6 120.3(3) . . ?
N1 C1 C6 118.9(2) . . ?
C3 C2 C1 120.2(3) . . ?
C4 C3 C2 120.4(3) . . ?
C3 C4 C5 119.6(3) . . ?
C4 C5 C6 122.0(3) . . ?
C5 C6 C1 117.3(3) . . ?
C5 C6 C11 119.2(3) . . ?
C1 C6 C11 123.5(3) . . ?
N1 C7 C8 127.2(2) . . ?
N1 C7 C10 140.2(2) . . ?
C8 C7 C10 92.3(2) . . ?
N3 C8 C7 127.1(3) . . ?
N3 C8 C9 141.2(3) . . ?
C7 C8 C9 91.7(2) . . ?
O1 C9 C8 137.9(3) . . ?
O1 C9 C10 134.2(3) . . ?
C8 C9 C10 87.8(2) . . ?
O2 C10 C7 137.6(3) . . ?
O2 C10 C9 134.2(3) . . ?
C7 C10 C9 88.1(2) . . ?
N2 C11 C12 121.2(3) . . ?
N2 C11 C6 117.1(3) . . ?
C12 C11 C6 121.7(3) . . ?
C13 C12 C11 119.3(3) . . ?
C12 C13 C14 120.1(3) . . ?
C15 C14 C13 117.1(3) . . ?
C15 C14 C22 120.5(3) . . ?
C13 C14 C22 122.4(3) . . ?
N2 C15 C14 122.6(3) . . ?
N2 C15 C25 117.8(3) . . ?
C14 C15 C25 119.6(3) . . ?
N3 C16 C21 120.0(2) . . ?
N3 C16 C17 119.7(2) . . ?
C21 C16 C17 120.2(2) . . ?
C18 C17 C16 117.0(2) . . ?
C18 C17 C26 119.2(2) . . ?
C16 C17 C26 123.8(2) . . ?
C19 C18 C17 122.2(3) . . ?
C20 C19 C18 119.8(3) . . ?
C19 C20 C21 120.4(3) . . ?
C20 C21 C16 120.3(3) . . ?
C23 C22 C14 119.7(4) . . ?
C22 C23 C24 121.5(3) . . ?
C31 C24 C25 116.9(3) . . ?
C31 C24 C23 122.9(3) . . ?
C25 C24 C23 120.3(3) . . ?
N5 C25 C24 123.0(3) . . ?
N5 C25 C15 118.6(3) . . ?
C24 C25 C15 118.4(3) . . ?
N4 C26 C30 120.5(2) . . ?
N4 C26 C17 118.0(2) . . ?
C30 C26 C17 121.5(2) . . ?
N4 C27 C28 122.7(2) . . ?
N4 C27 C34 118.7(2) . . ?
C28 C27 C34 118.6(2) . . ?
C29 C28 C27 116.7(2) . . ?
C29 C28 C37 122.5(2) . . ?
C27 C28 C37 120.8(2) . . ?
C30 C29 C28 120.3(2) . . ?
C29 C30 C26 120.0(2) . . ?
C32 C31 C24 120.4(3) . . ?
C31 C32 C33 118.5(3) . . ?
N5 C33 C32 123.7(4) . . ?
N6 C34 C35 122.6(2) . . ?
N6 C34 C27 118.4(2) . . ?
C35 C34 C27 119.0(2) . . ?
C34 C35 C38 116.5(2) . . ?
C34 C35 C36 120.3(2) . . ?
C38 C35 C36 123.1(3) . . ?
C37 C36 C35 121.0(3) . . ?
C36 C37 C28 120.2(2) . . ?
C39 C38 C35 120.5(3) . . ?
C38 C39 C40 119.7(2) . . ?
N6 C40 C39 120.7(2) . . ?
N6 C40 C41 117.6(2) . . ?
C39 C40 C41 121.7(2) . . ?
C42 C41 C46 117.4(2) . . ?
C42 C41 C40 119.0(2) . . ?
C46 C41 C40 123.6(2) . . ?
C43 C42 C41 121.9(3) . . ?
C44 C43 C42 119.8(2) . . ?
C43 C44 C45 120.3(3) . . ?
C44 C45 C46 120.5(3) . . ?
C45 C46 N7 120.9(2) . . ?
C45 C46 C41 120.1(2) . . ?
N7 C46 C41 118.9(2) . . ?
N7 C47 C50 127.1(2) . . ?
N7 C47 C48 140.6(2) . . ?
C50 C47 C48 92.1(2) . . ?
O3 C48 C47 137.3(3) . . ?
O3 C48 C49 135.3(3) . . ?
C47 C48 C49 87.4(2) . . ?
O4 C49 C50 136.8(3) . . ?
O4 C49 C48 135.0(3) . . ?
C50 C49 C48 88.1(2) . . ?
N8 C50 C47 127.6(2) . . ?
N8 C50 C49 139.6(2) . . ?
C47 C50 C49 92.3(2) . . ?
C52 C51 N8 120.5(2) . . ?
C52 C51 C56 120.1(2) . . ?
N8 C51 C56 119.3(2) . . ?
C53 C52 C51 120.7(3) . . ?
C52 C53 C54 120.2(3) . . ?
C55 C54 C53 119.5(2) . . ?
C54 C55 C56 122.0(3) . . ?
C55 C56 C51 117.6(2) . . ?
C55 C56 C57 119.1(2) . . ?
C51 C56 C57 123.3(2) . . ?
N9 C57 C58 120.3(2) . . ?
N9 C57 C56 117.6(2) . . ?
C58 C57 C56 122.1(2) . . ?
C59 C58 C57 119.5(2) . . ?
C58 C59 C60 120.7(3) . . ?
C61 C60 C59 116.7(2) . . ?
C61 C60 C62 120.1(2) . . ?
C59 C60 C62 123.1(3) . . ?
N9 C61 C60 122.5(2) . . ?
N9 C61 C65 117.7(2) . . ?
C60 C61 C65 119.8(2) . . ?
C63 C62 C60 120.5(3) . . ?
C62 C63 C64 121.3(3) . . ?
C66 C64 C65 117.1(3) . . ?
C66 C64 C63 122.7(3) . . ?
C65 C64 C63 120.2(2) . . ?
N10 C65 C64 123.6(2) . . ?
N10 C65 C61 118.4(2) . . ?
C64 C65 C61 118.0(2) . . ?
C67 C66 C64 119.4(3) . . ?
C66 C67 C68 119.1(2) . . ?
N10 C68 C67 123.6(3) . . ?
C7 N1 C1 129.0(2) . . ?
C11 N2 C15 119.6(3) . . ?
C8 N3 C16 129.2(2) . . ?
C26 N4 C27 119.8(2) . . ?
C33 N5 C25 117.5(3) . . ?
C40 N6 C34 119.9(2) . . ?
C47 N7 C46 129.4(2) . . ?
C50 N8 C51 128.2(2) . . ?
C57 N9 C61 120.3(2) . . ?
C68 N10 C65 117.1(2) . . ?
C70' N11 C71' 121.3(9) . . ?
C69 N11 C70 123.1(8) . . ?
C69 N11 C71 118.4(7) . . ?
C70 N11 C71 112.9(7) . . ?
C70' N11 C69' 116.2(8) . . ?
C71' N11 C69' 113.4(7) . . ?
C72' N12 C74' 125.3(9) . . ?
C72 N12 C73 119.5(6) . . ?
C72 N12 C74 119.1(6) . . ?
C73 N12 C74 120.5(6) . . ?
C72' N12 C73' 111.1(11) . . ?
C74' N12 C73' 115.8(13) . . ?
O7 C72 N12 126.0(5) . . ?
O7 C72' N12 120.2(10) . . ?
O6 C69 N11 131.4(10) . . ?
O6' C71' N11 128.6(7) . . ?

loop_
_geom_bond_atom_site_label_1
_geom_bond_atom_site_label_2
_geom_bond_distance
_geom_bond_site_symmetry_2
_geom_bond_publ_flag
C1 C2 1.401(4) . ?
C1 N1 1.405(3) . ?
C1 C6 1.411(4) . ?
C2 C3 1.383(4) . ?
C3 C4 1.375(5) . ?
C4 C5 1.387(5) . ?
C5 C6 1.402(4) . ?
C6 C11 1.489(4) . ?
C7 N1 1.334(4) . ?
C7 C8 1.406(4) . ?
C7 C10 1.478(4) . ?
C8 N3 1.342(3) . ?
C8 C9 1.489(4) . ?
C9 O1 1.210(4) . ?
C9 C10 1.511(4) . ?
C10 O2 1.213(3) . ?
C11 N2 1.333(4) . ?
C11 C12 1.418(5) . ?
C12 C13 1.366(5) . ?
C13 C14 1.412(5) . ?
C14 C15 1.406(5) . ?
C14 C22 1.437(4) . ?
C15 N2 1.353(4) . ?
C15 C25 1.449(4) . ?
C16 N3 1.401(3) . ?
C16 C21 1.402(4) . ?
C16 C17 1.421(4) . ?
C17 C18 1.403(3) . ?
C17 C26 1.486(4) . ?
C18 C19 1.385(4) . ?
C19 C20 1.377(5) . ?
C20 C21 1.384(4) . ?
C22 C23 1.362(5) . ?
C23 C24 1.425(6) . ?
C24 C31 1.405(5) . ?
C24 C25 1.419(4) . ?
C25 N5 1.358(5) . ?
C26 N4 1.334(3) . ?
C26 C30 1.423(3) . ?
C27 N4 1.355(3) . ?
C27 C28 1.410(3) . ?
C27 C34 1.450(3) . ?
C28 C29 1.410(4) . ?
C28 C37 1.428(4) . ?
C29 C30 1.360(4) . ?
C31 C32 1.361(6) . ?
C32 C33 1.408(4) . ?
C33 N5 1.327(4) . ?
C34 N6 1.357(3) . ?
C34 C35 1.407(4) . ?
C35 C38 1.414(4) . ?
C35 C36 1.427(4) . ?
C36 C37 1.355(4) . ?
C38 C39 1.364(4) . ?
C39 C40 1.414(4) . ?
C40 N6 1.336(3) . ?
C40 C41 1.487(3) . ?
C41 C42 1.406(3) . ?
C41 C46 1.416(4) . ?
C42 C43 1.382(4) . ?
C43 C44 1.375(5) . ?
C44 C45 1.389(4) . ?
C45 C46 1.396(3) . ?
C46 N7 1.408(3) . ?
C47 N7 1.341(3) . ?
C47 C50 1.414(3) . ?
C47 C48 1.482(4) . ?
C48 O3 1.212(4) . ?
C48 C49 1.530(4) . ?
C49 O4 1.211(4) . ?
C49 C50 1.470(4) . ?
C50 N8 1.338(4) . ?
C51 C52 1.397(4) . ?
C51 N8 1.407(3) . ?
C51 C56 1.416(4) . ?
C52 C53 1.387(4) . ?
C53 C54 1.388(4) . ?
C54 C55 1.387(4) . ?
C55 C56 1.407(3) . ?
C56 C57 1.485(4) . ?
C57 N9 1.335(3) . ?
C57 C58 1.422(4) . ?
C58 C59 1.361(4) . ?
C59 C60 1.411(4) . ?
C60 C61 1.403(4) . ?
C60 C62 1.431(4) . ?
C61 N9 1.354(3) . ?
C61 C65 1.457(3) . ?
C62 C63 1.346(4) . ?
C63 C64 1.436(4) . ?
C64 C66 1.411(4) . ?
C64 C65 1.411(4) . ?
C65 N10 1.353(3) . ?
C66 C67 1.364(4) . ?
C67 C68 1.406(4) . ?
C68 N10 1.331(3) . ?
N11 C69 1.331(9) . ?
N11 C70' 1.370(12) . ?
N11 C71' 1.411(8) . ?
N11 C70 1.418(12) . ?
N11 C71 1.452(9) . ?
N11 C69' 1.476(11) . ?
N12 C72 1.323(6) . ?
N12 C72' 1.355(12) . ?
N12 C74' 1.377(12) . ?
N12 C73 1.398(10) . ?
N12 C74 1.456(8) . ?
N12 C73' 1.470(14) . ?
O7 C72 1.169(6) . ?
O7 C72' 1.207(13) . ?
C69 O6 1.138(12) . ?
O6' C71' 1.226(11) . ?

loop_
_geom_hbond_atom_site_label_D
_geom_hbond_atom_site_label_H
_geom_hbond_atom_site_label_A
_geom_hbond_distance_DH
_geom_hbond_distance_HA
_geom_hbond_distance_DA
_geom_hbond_angle_DHA
_geom_hbond_site_symmetry_A
_geom_hbond_publ_flag
C2 H2 O2 0.95 2.27 3.127(4) 150.2 . yes
C12 H12 N5 0.95 2.58 3.415(4) 146.5 3_565 yes
C21 H21 O1 0.95 2.23 3.134(4) 158.8 . yes
C32 H32 O7 0.95 2.51 3.403(5) 157.1 . yes
C45 H45 O3 0.95 2.31 3.191(4) 153.5 . yes
C52 H52 O4 0.95 2.36 3.159(4) 142.0 . yes
C67 H67 O7 0.95 2.59 3.377(5) 140.8 1_556 yes
C68 H68 O6'^b 0.95 2.52 3.322(7) 142.6 3_665 yes
N1 H1 N2 0.88 1.91 2.614(3) 135.9 . yes
N3 H3 N4 0.88 1.95 2.667(3) 137.1 . yes
N7 H7 N6 0.88 1.89 2.620(3) 139.1 . yes
N8 H8 N9 0.88 1.90 2.602(3) 136.1 . yes
C70^a H70A^a O3 0.98 2.55 3.331(15) 136.5 2_654 yes
C70^a H70B^a O3 0.98 2.62 3.533(12) 155.2 1_445 yes
C70^a H70B^a O4 0.98 2.39 3.021(16) 121.2 1_445 yes
C70^a H70C^a O1 0.98 2.48 3.221(17) 132.1 1_445 yes

loop_
_geom_torsion_atom_site_label_1
_geom_torsion_atom_site_label_2
_geom_torsion_atom_site_label_3
_geom_torsion_atom_site_label_4
_geom_torsion
_geom_torsion_site_symmetry_1
_geom_torsion_site_symmetry_2
_geom_torsion_site_symmetry_3
_geom_torsion_site_symmetry_4
_geom_torsion_publ_flag
N1 C1 C2 C3 -178.5(3) . . . . ?
C6 C1 C2 C3 -1.0(4) . . . . ?
C1 C2 C3 C4 0.0(5) . . . . ?
C2 C3 C4 C5 0.9(6) . . . . ?
C3 C4 C5 C6 -0.8(6) . . . . ?
C4 C5 C6 C1 -0.2(5) . . . . ?
C4 C5 C6 C11 -179.5(4) . . . . ?
C2 C1 C6 C5 1.1(4) . . . . ?
N1 C1 C6 C5 178.6(3) . . . . ?
C2 C1 C6 C11 -179.7(3) . . . . ?
N1 C1 C6 C11 -2.2(4) . . . . ?
N1 C7 C8 N3 -9.0(4) . . . . ?
C10 C7 C8 N3 176.4(3) . . . . ?
N1 C7 C8 C9 173.7(3) . . . . ?
C10 C7 C8 C9 -1.0(2) . . . . ?
N3 C8 C9 O1 7.1(7) . . . . ?
C7 C8 C9 O1 -176.3(4) . . . . ?
N3 C8 C9 C10 -175.7(3) . . . . ?
C7 C8 C9 C10 1.0(2) . . . . ?
N1 C7 C10 O2 5.9(6) . . . . ?
C8 C7 C10 O2 179.2(4) . . . . ?
N1 C7 C10 C9 -172.4(4) . . . . ?
C8 C7 C10 C9 1.0(2) . . . . ?
O1 C9 C10 O2 -1.8(6) . . . . ?
C8 C9 C10 O2 -179.3(3) . . . . ?
O1 C9 C10 C7 176.5(4) . . . . ?
C8 C9 C10 C7 -0.9(2) . . . . ?
C5 C6 C11 N2 159.8(3) . . . . ?
C1 C6 C11 N2 -19.4(4) . . . . ?
C5 C6 C11 C12 -19.5(5) . . . . ?
C1 C6 C11 C12 161.3(3) . . . . ?
N2 C11 C12 C13 -2.4(5) . . . . ?
C6 C11 C12 C13 177.0(3) . . . . ?
C11 C12 C13 C14 0.0(5) . . . . ?
C12 C13 C14 C15 2.1(5) . . . . ?
C12 C13 C14 C22 -177.6(3) . . . . ?
C13 C14 C15 N2 -2.1(5) . . . . ?
C22 C14 C15 N2 177.6(3) . . . . ?
C13 C14 C15 C25 179.8(3) . . . . ?
C22 C14 C15 C25 -0.5(5) . . . . ?
N3 C16 C17 C18 174.8(2) . . . . ?
C21 C16 C17 C18 -2.5(4) . . . . ?
N3 C16 C17 C26 -6.4(4) . . . . ?
C21 C16 C17 C26 176.3(2) . . . . ?
C16 C17 C18 C19 1.6(4) . . . . ?
C26 C17 C18 C19 -177.2(2) . . . . ?
C17 C18 C19 C20 0.1(5) . . . . ?
C18 C19 C20 C21 -1.0(5) . . . . ?
C19 C20 C21 C16 0.2(5) . . . . ?
N3 C16 C21 C20 -175.6(3) . . . . ?
C17 C16 C21 C20 1.6(4) . . . . ?
C15 C14 C22 C23 -1.3(5) . . . . ?
C13 C14 C22 C23 178.4(3) . . . . ?
C14 C22 C23 C24 1.5(5) . . . . ?
C22 C23 C24 C31 -179.0(3) . . . . ?
C22 C23 C24 C25 0.2(5) . . . . ?
C31 C24 C25 N5 -1.7(4) . . . . ?
C23 C24 C25 N5 179.1(3) . . . . ?
C31 C24 C25 C15 177.2(3) . . . . ?
C23 C24 C25 C15 -2.0(4) . . . . ?
N2 C15 C25 N5 2.9(4) . . . . ?
C14 C15 C25 N5 -178.9(3) . . . . ?
N2 C15 C25 C24 -176.1(2) . . . . ?
C14 C15 C25 C24 2.2(4) . . . . ?
C18 C17 C26 N4 162.7(2) . . . . ?
C16 C17 C26 N4 -16.0(3) . . . . ?
C18 C17 C26 C30 -17.1(3) . . . . ?
C16 C17 C26 C30 164.2(2) . . . . ?
N4 C27 C28 C29 0.4(3) . . . . ?
C34 C27 C28 C29 179.9(2) . . . . ?
N4 C27 C28 C37 -178.7(2) . . . . ?
C34 C27 C28 C37 0.8(4) . . . . ?
C27 C28 C29 C30 -0.4(4) . . . . ?
C37 C28 C29 C30 178.7(3) . . . . ?
C28 C29 C30 C26 0.2(4) . . . . ?
N4 C26 C30 C29 0.0(4) . . . . ?
C17 C26 C30 C29 179.8(2) . . . . ?
C25 C24 C31 C32 1.0(4) . . . . ?
C23 C24 C31 C32 -179.8(3) . . . . ?
C24 C31 C32 C33 0.3(4) . . . . ?
C31 C32 C33 N5 -1.2(4) . . . . ?
N4 C27 C34 N6 -3.7(3) . . . . ?
C28 C27 C34 N6 176.8(2) . . . . ?
N4 C27 C34 C35 176.4(2) . . . . ?
C28 C27 C34 C35 -3.1(3) . . . . ?
N6 C34 C35 C38 1.9(4) . . . . ?
C27 C34 C35 C38 -178.2(2) . . . . ?
N6 C34 C35 C36 -176.3(2) . . . . ?
C27 C34 C35 C36 3.6(4) . . . . ?
C34 C35 C36 C37 -1.6(4) . . . . ?
C38 C35 C36 C37 -179.7(3) . . . . ?
C35 C36 C37 C28 -0.8(5) . . . . ?
C29 C28 C37 C36 -177.9(3) . . . . ?
C27 C28 C37 C36 1.2(4) . . . . ?
C34 C35 C38 C39 -1.1(4) . . . . ?
C36 C35 C38 C39 177.1(3) . . . . ?
C35 C38 C39 C40 -0.5(4) . . . . ?
C38 C39 C40 N6 1.6(4) . . . . ?
C38 C39 C40 C41 -175.9(3) . . . . ?
N6 C40 C41 C42 164.0(2) . . . . ?
C39 C40 C41 C42 -18.4(4) . . . . ?
N6 C40 C41 C46 -18.4(4) . . . . ?
C39 C40 C41 C46 159.2(3) . . . . ?
C46 C41 C42 C43 -1.2(4) . . . . ?
C40 C41 C42 C43 176.6(3) . . . . ?
C41 C42 C43 C44 0.7(4) . . . . ?
C42 C43 C44 C45 0.5(4) . . . . ?
C43 C44 C45 C46 -1.1(4) . . . . ?
C44 C45 C46 N7 -176.1(2) . . . . ?
C44 C45 C46 C41 0.6(4) . . . . ?
C42 C41 C46 C45 0.6(4) . . . . ?
C40 C41 C46 C45 -177.1(2) . . . . ?
C42 C41 C46 N7 177.3(2) . . . . ?
C40 C41 C46 N7 -0.3(4) . . . . ?
N7 C47 C48 O3 4.2(7) . . . . ?
C50 C47 C48 O3 179.9(4) . . . . ?
N7 C47 C48 C49 -177.2(4) . . . . ?
C50 C47 C48 C49 -1.5(2) . . . . ?
O3 C48 C49 O4 3.5(8) . . . . ?
C47 C48 C49 O4 -175.2(5) . . . . ?
O3 C48 C49 C50 -179.9(4) . . . . ?
C47 C48 C49 C50 1.4(2) . . . . ?
N7 C47 C50 N8 -8.0(5) . . . . ?
C48 C47 C50 N8 175.4(3) . . . . ?
N7 C47 C50 C49 178.1(3) . . . . ?
C48 C47 C50 C49 1.5(2) . . . . ?
O4 C49 C50 N8 2.5(8) . . . . ?
C48 C49 C50 N8 -174.0(4) . . . . ?
O4 C49 C50 C47 175.0(5) . . . . ?
C48 C49 C50 C47 -1.5(2) . . . . ?
N8 C51 C52 C53 -177.8(2) . . . . ?
C56 C51 C52 C53 -1.2(4) . . . . ?
C51 C52 C53 C54 -0.4(4) . . . . ?
C52 C53 C54 C55 1.2(4) . . . . ?
C53 C54 C55 C56 -0.4(4) . . . . ?
C54 C55 C56 C51 -1.2(4) . . . . ?
C54 C55 C56 C57 178.7(2) . . . . ?
C52 C51 C56 C55 2.0(3) . . . . ?
N8 C51 C56 C55 178.6(2) . . . . ?
C52 C51 C56 C57 -177.9(2) . . . . ?
N8 C51 C56 C57 -1.3(3) . . . . ?
C55 C56 C57 N9 165.0(2) . . . . ?
C51 C56 C57 N9 -15.1(3) . . . . ?
C55 C56 C57 C58 -15.6(3) . . . . ?
C51 C56 C57 C58 164.3(2) . . . . ?
N9 C57 C58 C59 -0.3(4) . . . . ?
C56 C57 C58 C59 -179.7(2) . . . . ?
C57 C58 C59 C60 0.1(4) . . . . ?
C58 C59 C60 C61 -0.5(4) . . . . ?
C58 C59 C60 C62 177.9(3) . . . . ?
C59 C60 C61 N9 0.9(4) . . . . ?
C62 C60 C61 N9 -177.4(2) . . . . ?
C59 C60 C61 C65 -179.1(2) . . . . ?
C62 C60 C61 C65 2.5(4) . . . . ?
C61 C60 C62 C63 0.7(4) . . . . ?
C59 C60 C62 C63 -177.6(3) . . . . ?
C60 C62 C63 C64 -2.3(5) . . . . ?
C62 C63 C64 C66 -179.2(3) . . . . ?
C62 C63 C64 C65 0.5(5) . . . . ?
C66 C64 C65 N10 2.7(4) . . . . ?
C63 C64 C65 N10 -177.1(3) . . . . ?
C66 C64 C65 C61 -177.6(2) . . . . ?
C63 C64 C65 C61 2.6(4) . . . . ?
N9 C61 C65 N10 -4.5(3) . . . . ?
C60 C61 C65 N10 175.6(2) . . . . ?
N9 C61 C65 C64 175.9(2) . . . . ?
C60 C61 C65 C64 -4.1(3) . . . . ?
C65 C64 C66 C67 -2.5(4) . . . . ?
C63 C64 C66 C67 177.3(3) . . . . ?
C64 C66 C67 C68 0.7(4) . . . . ?
C66 C67 C68 N10 1.2(4) . . . . ?
C8 C7 N1 C1 170.0(3) . . . . ?
C10 C7 N1 C1 -18.3(5) . . . . ?
C2 C1 N1 C7 -3.3(4) . . . . ?
C6 C1 N1 C7 179.2(3) . . . . ?
C12 C11 N2 C15 2.4(4) . . . . ?
C6 C11 N2 C15 -176.9(2) . . . . ?
C14 C15 N2 C11 -0.2(4) . . . . ?
C25 C15 N2 C11 178.0(3) . . . . ?
C7 C8 N3 C16 166.9(3) . . . . ?
C9 C8 N3 C16 -17.3(5) . . . . ?
C21 C16 N3 C8 5.3(4) . . . . ?
C17 C16 N3 C8 -171.9(2) . . . . ?
C30 C26 N4 C27 0.0(3) . . . . ?
C17 C26 N4 C27 -179.9(2) . . . . ?
C28 C27 N4 C26 -0.2(3) . . . . ?
C34 C27 N4 C26 -179.7(2) . . . . ?
C32 C33 N5 C25 0.5(4) . . . . ?
C24 C25 N5 C33 0.9(4) . . . . ?
C15 C25 N5 C33 -178.0(2) . . . . ?
C39 C40 N6 C34 -0.9(4) . . . . ?
C41 C40 N6 C34 176.8(2) . . . . ?
C35 C34 N6 C40 -0.9(4) . . . . ?
C27 C34 N6 C40 179.2(2) . . . . ?
C50 C47 N7 C46 162.2(3) . . . . ?
C48 C47 N7 C46 -23.2(5) . . . . ?
C45 C46 N7 C47 2.8(4) . . . . ?
C41 C46 N7 C47 -173.9(3) . . . . ?
C47 C50 N8 C51 164.0(3) . . . . ?
C49 C50 N8 C51 -25.4(5) . . . . ?
C52 C51 N8 C50 -5.7(4) . . . . ?
C56 C51 N8 C50 177.7(2) . . . . ?
C58 C57 N9 C61 0.7(3) . . . . ?
C56 C57 N9 C61 -179.8(2) . . . . ?
C60 C61 N9 C57 -1.1(3) . . . . ?
C65 C61 N9 C57 179.0(2) . . . . ?
C67 C68 N10 C65 -1.1(4) . . . . ?
C64 C65 N10 C68 -0.9(4) . . . . ?
C61 C65 N10 C68 179.4(2) . . . . ?
C73 N12 C72 O7 -4.3(15) . . . . ?
C74 N12 C72 O7 -173.7(7) . . . . ?
C74' N12 C72' O7 13.5(19) . . . . ?
C73' N12 C72' O7 -134(2) . . . . ?
C70 N11 C69 O6 -169.2(15) . . . . ?
C71 N11 C69 O6 -17.4(17) . . . . ?
C70' N11 C71' O6' -167.6(13) . . . . ?
C69' N11 C71' O6' -21.7(13) . . . . ?

loop_
_bruker_diffrn_runs_axis
_bruker_diffrn_runs_distance
_bruker_diffrn_runs_theta
_bruker_diffrn_runs_omega
_bruker_diffrn_runs_phi
_bruker_diffrn_runs_chi
_bruker_diffrn_runs_width
_bruker_diffrn_runs_images
_bruker_diffrn_runs_time
_bruker_diffrn_runs_wavelength
_bruker_diffrn_runs_voltage
_bruker_diffrn_runs_current
_bruker_diffrn_runs_temperature
Phi 45.0 0.0 0.0 0.0 54.74 1.0 180 1.0 0.71073 50.0 1.4 250.14999999999998
Phi 45.0 0.0 0.0 180.0 54.74 1.0 180 1.0 0.71073 50.0 1.4 100.0
Phi 45.0 5.815 5.45 -201.131 -24.0 0.5 308 7.0 0.71073 50.0 1.4 100.0
Omega 45.0 5.815 7.018 0.0 -44.5 0.5 229 7.0 0.71073 50.0 1.4 100.0
Phi 45.0 5.815 6.048206361824553 -201.131 -44.5 0.5 292 7.0 0.71073 50.0 1.4 100.0
Omega 45.0 5.815 7.018 72.0 -44.5 0.5 229 7.0 0.71073 50.0 1.4 100.0
